data_1558460
loop_
_publ_author_name
'Banwell, Martin G.'
'Liu, Xin'
'Connal, Luke A.'
'Gardiner, Michael G.'

_publ_section_title
;
 Synthesis of Functionally and Stereochemically Diverse Polymers via
 Ring-Opening Metathesis Polymerization of Derivatives of the
 Biomass-Derived Platform Molecule Levoglucosenone Produced at Industrial
 Scale
;
_journal_name_full Macromolecules
_journal_paper_doi 10.1021/acs.macromol.0c01305
_journal_year 2020
_chemical_absolute_configuration ad
_chemical_formula_moiety 'C11 H14 O3, 0.25(H2 O)'
_chemical_formula_sum 'C11 H14.5 O3.25'
_chemical_formula_weight 198.73
_space_group_crystal_system monoclinic
_space_group_IT_number 4
_space_group_name_Hall 'P 2yb'
_space_group_name_H-M_alt 'P 1 21 1'
_atom_sites_solution_hydrogens mixed
_atom_sites_solution_primary dual
_audit_creation_date 2019-09-24
_audit_creation_method
;
Olex2 1.2
(compiled 2018.05.29 svn.r3508 for OlexSys, GUI svn.r5506)
;
_cell_angle_alpha 90
_cell_angle_beta 91.6764(7)
_cell_angle_gamma 90
_cell_formula_units_Z 8
_cell_length_a 5.90591(5)
_cell_length_b 16.31586(14)
_cell_length_c 19.97540(17)
_cell_measurement_reflns_used 22975
_cell_measurement_temperature 150.00(10)
_cell_measurement_theta_max 73.7740
_cell_measurement_theta_min 4.4190
_cell_volume 1924.01(3)
_computing_cell_refinement 'CrysAlisPro 1.171.40.35a (Rigaku OD, 2018)'
_computing_data_collection 'CrysAlisPro 1.171.40.35a (Rigaku OD, 2018)'
_computing_data_reduction 'CrysAlisPro 1.171.40.35a (Rigaku OD, 2018)'
_computing_molecular_graphics 'Olex2 (Dolomanov et al., 2009)'
_computing_publication_material 'Olex2 (Dolomanov et al., 2009)'
_computing_structure_refinement 'ShelXL (Sheldrick, 2015)'
_computing_structure_solution 'ShelXT (Sheldrick, 2015)'
_diffrn_ambient_environment N~2~
_diffrn_ambient_temperature 150.00(10)
_diffrn_detector 'CCD plate'
_diffrn_detector_area_resol_mean 8.1297
_diffrn_detector_type EosS2
_diffrn_measured_fraction_theta_full 0.999
_diffrn_measured_fraction_theta_max 0.996
_diffrn_measurement_details
;
List of Runs (angles in degrees, time in seconds):

  # Type    Start    End  Width  t~exp~   \w     \q     \k     \f   Frames
--------------------------------------------------------------------------
  1  \w    -54.00  30.00   1.00    4.00    --  -36.95  57.00  30.00   84
  2  \w    -66.00  34.00   1.00    4.00    --  -36.95  19.00  90.00  100
  3  \w    -54.00  30.00   1.00    4.00    --  -36.95  57.00-150.00   84
  4  \w      4.00  30.00   1.00    4.00    --   36.95  88.00 -17.44   26
  5  \w      3.00  29.00   1.00    4.00    --   36.95  90.00 102.41   26
  6  \w     27.00  90.00   1.00    4.00    --   36.95-125.00 -60.00   63
  7  \w      9.00  42.00   1.00    4.00    --   36.95  79.00  62.25   33
  8  \w    -30.00  54.00   1.00    4.00    --   36.95 -57.00 150.00   84
  9  \w    -32.00  56.00   1.00    4.00    --   36.95 -38.00 -90.00   88
 10  \w    -32.00  56.00   1.00    4.00    --   36.95 -38.00  60.00   88
 11  \w    -34.00  66.00   1.00    4.00    --   36.95 -19.00-180.00  100
 12  \w     18.00 106.00   1.00    4.00    --   36.95  38.00 -30.00   88
 13  \w      7.00  36.00   1.00    4.00    --   36.95  82.00-175.02   29
 14  \w      3.00  29.00   1.00    4.00    --   36.95  90.00-102.00   26
 15  \w      6.00  76.00   1.00    4.00    --   36.95 -99.00   0.00   70
 16  \w     42.00 130.00   1.00   19.00    --  111.00 -38.00-120.00   88
 17  \w    103.00 178.00   1.00   19.00    --  111.00  77.00 150.00   75
 18  \w     42.00 106.00   1.00   19.00    --  111.00 -92.00 150.00   64
 19  \w     42.00 106.00   1.00   19.00    --  111.00 -92.00 -60.00   64
 20  \w     43.00 128.00   1.00   19.00    --  111.00 -50.00 -30.00   85
 21  \w     42.00 178.00   1.00   19.00    --  111.00   0.00-120.00  136
 22  \w     41.00 136.00   1.00   19.00    --  111.00 -25.00 -30.00   95
 23  \w     42.00 106.00   1.00   19.00    --  111.00 -92.00  60.00   64
 24  \w     41.00 109.00   1.00   19.00    --  111.00-111.00 -30.00   68
 25  \w     41.00 157.00   1.00   19.00    --  111.00 -12.00 -30.00  116
 26  \w     43.00 128.00   1.00   19.00    --  111.00 -54.00  51.48   85
 27  \w     61.00 146.00   1.00   19.00    --  111.00 178.00-150.00   85
 28  \w     91.00 178.00   1.00   19.00    --  111.00  64.00-180.00   87
 29  \w     43.00 138.00   1.00   19.00    --  111.00 -77.00  90.00   95
 30  \w     41.00 109.00   1.00   19.00    --  111.00-111.00 -90.00   68
 31  \w    104.00 178.00   1.00   19.00    --  111.00 111.00  30.00   74
 32  \w     86.00 178.00   1.00   19.00    --  111.00  25.00-150.00   92
 33  \w     41.00 136.00   1.00   19.00    --  111.00 -25.00  60.00   95
 34  \w     42.00 106.00   1.00   19.00    --  111.00 -92.00-180.00   64
 35  \w     41.00 109.00   1.00   19.00    --  111.00-111.00 -60.00   68
 36  \w     43.00 138.00   1.00   19.00    --  111.00 -77.00 -30.00   95
 37  \w    103.00 178.00   1.00   19.00    --  111.00  77.00-150.00   75
 38  \w     91.00 178.00   1.00   19.00    --  111.00  64.00 -60.00   87
 39  \w     94.00 178.00   1.00   19.00    --  111.00  50.00 -90.00   84
 40  \w    103.00 178.00   1.00   19.00    --  111.00  77.00  90.00   75
 41  \w     43.00 128.00   1.00   19.00    --  111.00 -50.00 120.00   85
 42  \w     42.00 106.00   1.00   19.00    --  111.00 -92.00   0.00   64
 43  \w     42.00 106.00   1.00   19.00    --  111.00 -92.00  90.00   64
 44  \w     41.00 109.00   1.00   19.00    --  111.00-111.00  90.00   68
 45  \w     41.00 109.00   1.00   19.00    --  111.00-111.00   0.00   68
 46  \w    104.00 178.00   1.00   19.00    --  111.00 111.00  90.00   74
 47  \w    103.00 178.00   1.00   19.00    --  111.00  77.00   0.00   75
 48  \w     41.00 109.00   1.00   19.00    --  111.00-111.00 150.00   68
 49  \w     41.00 157.00   1.00   19.00    --  111.00 -12.00  60.00  116
 50  \w     43.00  91.00   1.00   19.00    --  111.00 -50.00-180.00   48
 51  \w     85.00 127.00   1.00   19.00    --  111.00 -50.00 150.00   42
 52  \w     78.00 104.00   1.00   19.00    --  111.00 -38.00   0.00   26
 53  \w    112.00 176.00   1.00   19.00    --  111.00  25.00  30.00   64
 54  \w     93.00 119.00   1.00   19.00    --  111.00 -77.00 120.00   26
 55  \w     85.00 129.00   1.00   19.00    --  111.00 -67.00 -75.09   44
 56  \w     47.00  73.00   1.00   19.00    --  111.00 -67.00 -75.09   26
;
_diffrn_measurement_device 'four-circle diffractometer'
_diffrn_measurement_device_type 'SuperNova, Dual, Cu at home/near, EosS2'
_diffrn_measurement_method '\w scans'
_diffrn_orient_matrix_type 'CrysAlisPro convention (1999,Acta A55,543-557)'
_diffrn_orient_matrix_UB_11 -0.1306994000
_diffrn_orient_matrix_UB_12 0.0775729000
_diffrn_orient_matrix_UB_13 -0.0221761000
_diffrn_orient_matrix_UB_21 -0.2055678000
_diffrn_orient_matrix_UB_22 -0.0531600000
_diffrn_orient_matrix_UB_23 -0.0210053000
_diffrn_orient_matrix_UB_31 -0.0932094000
_diffrn_orient_matrix_UB_32 0.0084602000
_diffrn_orient_matrix_UB_33 0.0709008000
_diffrn_radiation_monochromator mirror
_diffrn_radiation_probe x-ray
_diffrn_radiation_type CuK\a
_diffrn_radiation_wavelength 1.54184
_diffrn_reflns_av_R_equivalents 0.0320
_diffrn_reflns_av_unetI/netI 0.0254
_diffrn_reflns_Laue_measured_fraction_full 0.999
_diffrn_reflns_Laue_measured_fraction_max 0.996
_diffrn_reflns_limit_h_max 7
_diffrn_reflns_limit_h_min -7
_diffrn_reflns_limit_k_max 20
_diffrn_reflns_limit_k_min -20
_diffrn_reflns_limit_l_max 24
_diffrn_reflns_limit_l_min -20
_diffrn_reflns_number 39287
_diffrn_reflns_point_group_measured_fraction_full 1.000
_diffrn_reflns_point_group_measured_fraction_max 0.994
_diffrn_reflns_theta_full 67.684
_diffrn_reflns_theta_max 73.949
_diffrn_reflns_theta_min 3.498
_diffrn_source 'micro-focus sealed X-ray tube'
_diffrn_source_type 'SuperNova (Cu) X-ray Source'
_exptl_absorpt_coefficient_mu 0.826
_exptl_absorpt_correction_T_max 1.00000
_exptl_absorpt_correction_T_min 0.92809
_exptl_absorpt_correction_type multi-scan
_exptl_absorpt_process_details
;
CrysAlisPro 1.171.40.35a (Rigaku Oxford Diffraction, 2018)
Empirical absorption correction using spherical harmonics,
 implemented in SCALE3 ABSPACK scaling algorithm.
;
_exptl_crystal_colour colourless
_exptl_crystal_colour_primary colourless
_exptl_crystal_density_diffrn 1.372
_exptl_crystal_description needle
_exptl_crystal_F_000 852
_exptl_crystal_size_max 0.144
_exptl_crystal_size_mid 0.074
_exptl_crystal_size_min 0.036
_refine_diff_density_max 0.147
_refine_diff_density_min -0.150
_refine_diff_density_rms 0.031
_refine_ls_abs_structure_details
;
 Flack x determined using 3527 quotients [(I+)-(I-)]/[(I+)+(I-)]
 (Parsons, Flack and Wagner, Acta Cryst. B69 (2013) 249-259).
;
_refine_ls_abs_structure_Flack -0.07(4)
_refine_ls_extinction_method none
_refine_ls_goodness_of_fit_ref 1.040
_refine_ls_hydrogen_treatment mixed
_refine_ls_matrix_type full
_refine_ls_number_parameters 655
_refine_ls_number_reflns 7774
_refine_ls_number_restraints 1
_refine_ls_restrained_S_all 1.040
_refine_ls_R_factor_all 0.0273
_refine_ls_R_factor_gt 0.0263
_refine_ls_shift/su_max 0.000
_refine_ls_shift/su_mean 0.000
_refine_ls_structure_factor_coef Fsqd
_refine_ls_weighting_details 'w=1/[\s^2^(Fo^2^)+(0.0368P)^2^+0.1877P] where P=(Fo^2^+2Fc^2^)/3'
_refine_ls_weighting_scheme calc
_refine_ls_wR_factor_gt 0.0649
_refine_ls_wR_factor_ref 0.0655
_reflns_Friedel_coverage 0.926
_reflns_Friedel_fraction_full 1.000
_reflns_Friedel_fraction_max 0.993
_reflns_number_gt 7576
_reflns_number_total 7774
_reflns_threshold_expression 'I > 2\s(I)'
_cod_data_source_file ma0c01305_si_003.cif
_cod_data_source_block xl-4-148-2scaled
_cod_original_formula_sum 'C11 H14.50 O3.25'
_cod_database_code 1558460
_shelx_shelxl_version_number 2016/6
_chemical_oxdiff_formula C11H14.5O3.25
_shelx_space_group_comment
;
The symmetry employed for this shelxl refinement is uniquely defined
by the following loop, which should always be used as a source of
symmetry information in preference to the above space-group names.
They are only intended as comments.
;
_reflns_odcompleteness_completeness 98.68
_reflns_odcompleteness_iscentric 1
_reflns_odcompleteness_theta 74.33
_olex2_refinement_description
;
1. Fixed Uiso
 At 1.2 times of:
  All C(H) groups, All C(H,H) groups
2.a Ternary CH refined with riding coordinates:
 C2(H2), C3(H3A), C4(H4), C7(H7), C9(H9), C10(H10), C11(H11)
2.b Secondary CH2 refined with riding coordinates:
 C1(H1A,H1B), C8(H8A,H8B)
2.c Aromatic/amide H refined with riding coordinates:
 C5(H5), C6(H6)
;
_ins_header
;
TITL XL-4-148-2scaled in P2(1) 
REM P2(1) (#4 in standard setting)
CELL 1.54184   5.905912  16.315864  19.975403  90.0000  91.6764  90.0000
ZERR    8.00   0.000047   0.000144   0.000169   0.0000   0.0007   0.0000
LATT -1
SYMM -x, y+1/2,-z 
SFAC C H O
UNIT 88.00 116.00 26.00
TREF
HKLF 4
END
;
_olex2_date_sample_data_collection 2019-09-17
_olex2_date_sample_submission 2019-09-16
_olex2_diffrn_ambient_temperature_device 'Oxford Cryosystems'
_olex2_exptl_crystal_mounting_method 'The crystal was mounted on a MiTeGen holder with oil'
_olex2_submission_special_instructions 'No special instructions were received'
_oxdiff_exptl_absorpt_empirical_details
;
Empirical correction (ABSPACK) includes:
- Absorption correction using spherical harmonics
- Frame scaling
;
_oxdiff_exptl_absorpt_empirical_full_max 1.267
_oxdiff_exptl_absorpt_empirical_full_min 0.863

loop_
_space_group_symop_operation_xyz
'x, y, z'
'-x, y+1/2, -z'

loop_
_atom_site_label
_atom_site_type_symbol
_atom_site_fract_x
_atom_site_fract_y
_atom_site_fract_z
_atom_site_U_iso_or_equiv
_atom_site_adp_type
_atom_site_occupancy
_atom_site_site_symmetry_order
_atom_site_calc_flag
_atom_site_refinement_flags_posn
_atom_site_refinement_flags_adp
_atom_site_refinement_flags_occupancy
_atom_site_disorder_assembly
_atom_site_disorder_group
O1 O 0.3137(3) 0.37690(9) 0.85072(7) 0.0316(3) Uani 1 1 d . . . . .
O2 O 0.1620(2) 0.24989(8) 0.83568(6) 0.0230(3) Uani 1 1 d . . . . .
O3 O 0.3341(2) 0.39506(8) 0.70772(6) 0.0241(3) Uani 1 1 d . . . . .
H3 H 0.437(6) 0.423(2) 0.7313(17) 0.051(9) Uiso 1 1 d . . . . .
C1 C 0.4277(3) 0.32198(13) 0.89652(10) 0.0308(4) Uani 1 1 d . . . . .
H1A H 0.363986 0.325099 0.940656 0.037 Uiso 1 1 calc R . . . .
H1B H 0.588346 0.334125 0.900120 0.037 Uiso 1 1 calc R . . . .
C2 C 0.3862(3) 0.23803(11) 0.86510(9) 0.0224(3) Uani 1 1 d . . . . .
H2 H 0.385517 0.195127 0.899427 0.027 Uiso 1 1 calc R . . . .
C3 C 0.5584(3) 0.21915(11) 0.81223(8) 0.0196(3) Uani 1 1 d . . . . .
H3A H 0.707824 0.234079 0.831085 0.023 Uiso 1 1 calc R . . . .
C4 C 0.5738(3) 0.12873(11) 0.78765(10) 0.0244(4) Uani 1 1 d . . . . .
H4 H 0.633061 0.089226 0.820703 0.029 Uiso 1 1 calc R . . . .
C5 C 0.3511(3) 0.10556(11) 0.75276(10) 0.0257(4) Uani 1 1 d . . . . .
H5 H 0.243781 0.069414 0.768858 0.031 Uiso 1 1 calc R . . . .
C6 C 0.3369(3) 0.14616(11) 0.69511(10) 0.0246(3) Uani 1 1 d . . . . .
H6 H 0.219624 0.142621 0.663143 0.030 Uiso 1 1 calc R . . . .
C7 C 0.5470(3) 0.19940(11) 0.69093(9) 0.0236(3) Uani 1 1 d . . . . .
H7 H 0.584942 0.218133 0.646021 0.028 Uiso 1 1 calc R . . . .
C8 C 0.7221(3) 0.14289(12) 0.72633(11) 0.0290(4) Uani 1 1 d . . . . .
H8A H 0.863549 0.170515 0.737598 0.035 Uiso 1 1 calc R . . . .
H8B H 0.750360 0.093023 0.701500 0.035 Uiso 1 1 calc R . . . .
C9 C 0.5229(3) 0.26838(10) 0.74549(8) 0.0181(3) Uani 1 1 d . . . . .
H9 H 0.649701 0.306647 0.741450 0.022 Uiso 1 1 calc R . . . .
C10 C 0.3003(3) 0.31737(10) 0.73841(8) 0.0194(3) Uani 1 1 d . . . . .
H10 H 0.197397 0.286009 0.708780 0.023 Uiso 1 1 calc R . . . .
C11 C 0.1835(3) 0.32780(11) 0.80510(9) 0.0236(3) Uani 1 1 d . . . . .
H11 H 0.033406 0.352247 0.797495 0.028 Uiso 1 1 calc R . . . .
O4 O 0.9228(3) 0.32206(8) 0.61214(7) 0.0306(3) Uani 1 1 d . . . . .
O5 O 0.7558(2) 0.37173(8) 0.51581(7) 0.0255(3) Uani 1 1 d . . . . .
O6 O 0.9727(2) 0.48509(8) 0.66175(6) 0.0232(2) Uani 1 1 d . . . . .
H6A H 1.077(6) 0.451(2) 0.6769(16) 0.045(8) Uiso 1 1 d . . . . .
C12 C 1.0175(4) 0.28024(13) 0.55652(13) 0.0375(5) Uani 1 1 d . . . . .
H12A H 0.939(5) 0.227(2) 0.5499(15) 0.045 Uiso 1 1 d R . . . .
H12B H 1.179(6) 0.272(2) 0.5628(15) 0.045 Uiso 1 1 d R . . . .
C13 C 0.9732(3) 0.33886(12) 0.49781(10) 0.0293(4) Uani 1 1 d . . . . .
H13 H 0.953(5) 0.3113(18) 0.4554(14) 0.035 Uiso 1 1 d R . . . .
C14 C 1.1516(3) 0.40562(12) 0.49497(9) 0.0251(4) Uani 1 1 d . . . . .
H14 H 1.294(5) 0.3774(17) 0.5006(13) 0.030 Uiso 1 1 d R . . . .
C15 C 1.1595(3) 0.45812(15) 0.42957(9) 0.0323(4) Uani 1 1 d . . . . .
H15 H 1.208(5) 0.4278(19) 0.3901(14) 0.039 Uiso 1 1 d R . . . .
C16 C 0.9396(3) 0.50490(13) 0.42117(9) 0.0275(4) Uani 1 1 d . . . . .
H16 H 0.817(5) 0.4881(17) 0.3908(14) 0.033 Uiso 1 1 d R . . . .
C17 C 0.9379(3) 0.56271(12) 0.46776(9) 0.0260(4) Uani 1 1 d . . . . .
H17 H 0.814(5) 0.5965(17) 0.4783(13) 0.031 Uiso 1 1 d R . . . .
C18 C 1.1552(3) 0.55439(12) 0.50981(10) 0.0282(4) Uani 1 1 d . . . . .
H18 H 1.191(5) 0.6019(18) 0.5375(14) 0.034 Uiso 1 1 d R . . . .
C19 C 1.3175(3) 0.52658(18) 0.45530(11) 0.0408(6) Uani 1 1 d . . . . .
H19A H 1.341(6) 0.568(2) 0.4215(16) 0.049 Uiso 1 1 d R . . . .
H19B H 1.459(6) 0.506(2) 0.4735(16) 0.049 Uiso 1 1 d R . . . .
C20 C 1.1338(3) 0.47272(11) 0.55076(8) 0.0200(3) Uani 1 1 d . . . . .
H20 H 1.260(4) 0.4684(15) 0.5829(12) 0.024 Uiso 1 1 d R . . . .
C21 C 0.9198(3) 0.46911(11) 0.59298(8) 0.0192(3) Uani 1 1 d . . . . .
H21 H 0.813(4) 0.5113(16) 0.5776(12) 0.023 Uiso 1 1 d R . . . .
C22 C 0.7923(3) 0.38855(11) 0.58496(9) 0.0228(3) Uani 1 1 d . . . . .
H22 H 0.650(4) 0.3905(16) 0.6068(12) 0.027 Uiso 1 1 d R . . . .
O7 O 0.5086(3) 0.63165(9) 0.65230(8) 0.0352(3) Uani 1 1 d . . . . .
O8 O 0.2429(2) 0.73306(9) 0.64467(7) 0.0296(3) Uani 1 1 d . . . . .
O9 O 0.4085(2) 0.61510(8) 0.79352(7) 0.0269(3) Uani 1 1 d . . . . .
H9A H 0.301(5) 0.5963(18) 0.8126(14) 0.035(7) Uiso 1 1 d . . . . .
C23 C 0.5997(4) 0.69789(15) 0.61424(11) 0.0371(5) Uani 1 1 d . . . . .
H23A H 0.575(5) 0.687(2) 0.5656(16) 0.045 Uiso 1 1 d R . . . .
H23B H 0.761(6) 0.703(2) 0.6242(15) 0.045 Uiso 1 1 d R . . . .
C24 C 0.4601(3) 0.77168(13) 0.63590(10) 0.0278(4) Uani 1 1 d . . . . .
H24 H 0.441(5) 0.8111(18) 0.6022(14) 0.033 Uiso 1 1 d R . . . .
C25 C 0.5530(3) 0.80834(11) 0.70088(9) 0.0221(3) Uani 1 1 d . . . . .
H25 H 0.708(5) 0.8133(16) 0.6938(12) 0.027 Uiso 1 1 d R . . . .
C26 C 0.4647(3) 0.89402(12) 0.72338(9) 0.0243(3) Uani 1 1 d . . . . .
H26 H 0.503(4) 0.9389(17) 0.6948(13) 0.029 Uiso 1 1 d R . . . .
C27 C 0.2171(3) 0.88704(12) 0.74109(10) 0.0267(4) Uani 1 1 d . . . . .
H27 H 0.092(5) 0.9086(17) 0.7150(13) 0.032 Uiso 1 1 d R . . . .
C28 C 0.2056(3) 0.84441(11) 0.79770(10) 0.0262(4) Uani 1 1 d . . . . .
H28 H 0.077(5) 0.8254(17) 0.8204(14) 0.031 Uiso 1 1 d R . . . .
C29 C 0.4448(3) 0.81886(12) 0.81778(9) 0.0246(3) Uani 1 1 d . . . . .
H29 H 0.461(4) 0.7993(17) 0.8636(14) 0.030 Uiso 1 1 d R . . . .
C30 C 0.5737(3) 0.89536(12) 0.79477(10) 0.0283(4) Uani 1 1 d . . . . .
H30A H 0.737(5) 0.8882(18) 0.7946(13) 0.034 Uiso 1 1 d R . . . .
H30B H 0.535(5) 0.9438(18) 0.8196(14) 0.034 Uiso 1 1 d R . . . .
C31 C 0.5153(3) 0.75345(11) 0.76424(9) 0.0205(3) Uani 1 1 d . . . . .
H31 H 0.654(4) 0.7292(16) 0.7770(12) 0.025 Uiso 1 1 d R . . . .
C32 C 0.3406(3) 0.68446(11) 0.75430(9) 0.0228(3) Uani 1 1 d . . . . .
H32 H 0.195(4) 0.7032(16) 0.7708(13) 0.027 Uiso 1 1 d R . . . .
C33 C 0.3047(3) 0.66117(12) 0.68091(10) 0.0279(4) Uani 1 1 d . . . . .
H33 H 0.185(5) 0.6204(18) 0.6757(13) 0.033 Uiso 1 1 d R . . . .
O10 O 1.1095(3) 0.70570(9) 0.91786(8) 0.0354(3) Uani 1 1 d . . . . .
O11 O 0.8410(2) 0.67101(9) 0.99206(7) 0.0281(3) Uani 1 1 d . . . . .
O12 O 1.0032(2) 0.56816(10) 0.83981(6) 0.0290(3) Uani 1 1 d . . . . .
H12 H 0.918(6) 0.539(2) 0.8159(17) 0.047(9) Uiso 1 1 d . . . . .
C34 C 1.2107(4) 0.71141(13) 0.98368(11) 0.0324(4) Uani 1 1 d . . . . .
H34A H 1.214(5) 0.768(2) 1.0000(15) 0.039 Uiso 1 1 d R . . . .
H34B H 1.365(5) 0.6889(19) 0.9860(15) 0.039 Uiso 1 1 d R . . . .
C35 C 1.0570(3) 0.65822(12) 1.02638(9) 0.0247(4) Uani 1 1 d . . . . .
H35 H 1.044(4) 0.6774(17) 1.0708(14) 0.030 Uiso 1 1 d R . . . .
C36 C 1.1257(3) 0.56862(11) 1.02446(8) 0.0205(3) Uani 1 1 d . . . . .
H36 H 1.288(4) 0.5663(16) 1.0330(12) 0.025 Uiso 1 1 d R . . . .
C37 C 1.0195(3) 0.50860(12) 1.07630(9) 0.0244(3) Uani 1 1 d . . . . .
H37 H 1.065(4) 0.5181(17) 1.1224(13) 0.029 Uiso 1 1 d R . . . .
C38 C 0.7661(3) 0.50468(13) 1.06244(9) 0.0255(4) Uani 1 1 d . . . . .
H38 H 0.664(5) 0.5313(17) 1.0886(14) 0.031 Uiso 1 1 d R . . . .
C39 C 0.7314(3) 0.46424(12) 1.00508(10) 0.0264(4) Uani 1 1 d . . . . .
H39 H 0.589(5) 0.4548(17) 0.9799(13) 0.032 Uiso 1 1 d R . . . .
C40 C 0.9622(3) 0.44228(11) 0.97845(9) 0.0241(4) Uani 1 1 d . . . . .
H40 H 0.965(4) 0.3993(17) 0.9446(13) 0.029 Uiso 1 1 d R . . . .
C41 C 1.0925(3) 0.42651(13) 1.04524(10) 0.0281(4) Uani 1 1 d . . . . .
H41A H 1.255(5) 0.4233(18) 1.0407(14) 0.034 Uiso 1 1 d R . . . .
H41B H 1.037(5) 0.3795(18) 1.0673(14) 0.034 Uiso 1 1 d R . . . .
C42 C 1.0709(3) 0.52525(11) 0.95581(8) 0.0194(3) Uani 1 1 d . . . . .
H42 H 1.212(4) 0.5138(15) 0.9325(12) 0.023 Uiso 1 1 d R . . . .
C43 C 0.9190(3) 0.57385(12) 0.90583(8) 0.0227(3) Uani 1 1 d . . . . .
H43 H 0.765(4) 0.5534(16) 0.9057(13) 0.027 Uiso 1 1 d R . . . .
C44 C 0.8990(3) 0.66398(13) 0.92406(10) 0.0287(4) Uani 1 1 d . . . . .
H44 H 0.779(5) 0.6901(18) 0.8965(14) 0.034 Uiso 1 1 d R . . . .
O13 O 0.6804(2) 0.48968(8) 0.76260(7) 0.0252(3) Uani 1 1 d . . . . .
H13A H 0.754(5) 0.4939(19) 0.7267(15) 0.038(7) Uiso 1 1 d . . . . .
H13B H 0.594(6) 0.536(2) 0.7652(16) 0.044(8) Uiso 1 1 d . . . . .

loop_
_atom_site_aniso_label
_atom_site_aniso_U_11
_atom_site_aniso_U_22
_atom_site_aniso_U_33
_atom_site_aniso_U_23
_atom_site_aniso_U_13
_atom_site_aniso_U_12
O1 0.0420(7) 0.0241(6) 0.0290(7) -0.0065(5) 0.0073(6) -0.0021(6)
O2 0.0183(5) 0.0263(6) 0.0245(6) 0.0044(5) 0.0028(4) -0.0016(5)
O3 0.0271(6) 0.0198(6) 0.0250(6) 0.0056(5) -0.0043(5) -0.0030(5)
C1 0.0325(9) 0.0360(11) 0.0238(9) -0.0090(8) 0.0019(7) -0.0008(8)
C2 0.0221(8) 0.0271(8) 0.0178(7) 0.0019(6) -0.0011(6) -0.0017(6)
C3 0.0179(7) 0.0207(8) 0.0200(8) -0.0002(6) -0.0021(6) -0.0004(6)
C4 0.0228(8) 0.0199(8) 0.0304(9) 0.0007(7) -0.0033(7) 0.0040(6)
C5 0.0250(8) 0.0170(8) 0.0350(10) -0.0038(7) 0.0011(7) -0.0015(6)
C6 0.0251(8) 0.0230(8) 0.0256(8) -0.0075(7) -0.0018(6) -0.0021(7)
C7 0.0238(8) 0.0256(8) 0.0217(8) -0.0030(7) 0.0049(6) -0.0022(7)
C8 0.0208(8) 0.0282(9) 0.0380(10) -0.0077(8) 0.0037(7) 0.0030(7)
C9 0.0162(7) 0.0190(7) 0.0192(8) -0.0006(6) 0.0018(6) -0.0024(6)
C10 0.0181(7) 0.0182(8) 0.0217(8) 0.0029(6) -0.0013(6) -0.0018(6)
C11 0.0214(8) 0.0218(8) 0.0278(9) 0.0025(7) 0.0036(6) 0.0033(6)
O4 0.0354(7) 0.0233(6) 0.0328(7) 0.0075(5) -0.0065(6) -0.0019(5)
O5 0.0215(6) 0.0292(7) 0.0256(6) -0.0030(5) -0.0045(5) 0.0009(5)
O6 0.0264(6) 0.0266(6) 0.0166(6) -0.0018(5) 0.0013(4) 0.0031(5)
C12 0.0403(11) 0.0229(9) 0.0488(13) -0.0023(9) -0.0081(9) 0.0051(8)
C13 0.0290(9) 0.0288(9) 0.0298(10) -0.0088(8) -0.0048(7) 0.0076(7)
C14 0.0201(8) 0.0355(10) 0.0198(8) -0.0022(7) 0.0016(6) 0.0100(7)
C15 0.0272(9) 0.0526(13) 0.0172(8) 0.0016(8) 0.0053(7) 0.0084(9)
C16 0.0246(8) 0.0394(10) 0.0184(8) 0.0059(7) -0.0017(6) 0.0008(8)
C17 0.0269(9) 0.0276(9) 0.0235(8) 0.0090(7) -0.0003(7) -0.0013(7)
C18 0.0290(9) 0.0322(10) 0.0232(8) 0.0075(7) -0.0037(7) -0.0105(7)
C19 0.0225(9) 0.0704(16) 0.0295(10) 0.0200(11) 0.0022(8) -0.0067(9)
C20 0.0167(7) 0.0266(8) 0.0165(7) 0.0030(7) -0.0013(6) -0.0017(6)
C21 0.0190(7) 0.0220(8) 0.0165(7) 0.0009(6) 0.0004(6) 0.0020(6)
C22 0.0203(7) 0.0261(8) 0.0218(8) 0.0035(7) -0.0005(6) -0.0009(7)
O7 0.0433(8) 0.0319(8) 0.0308(7) -0.0070(6) 0.0072(6) 0.0016(6)
O8 0.0277(6) 0.0334(7) 0.0273(6) 0.0048(5) -0.0044(5) -0.0078(5)
O9 0.0270(6) 0.0224(6) 0.0318(7) 0.0062(5) 0.0080(5) 0.0038(5)
C23 0.0415(12) 0.0437(12) 0.0267(10) -0.0075(8) 0.0095(8) -0.0048(9)
C24 0.0274(9) 0.0345(10) 0.0216(9) 0.0025(7) 0.0019(7) -0.0060(8)
C25 0.0185(8) 0.0251(8) 0.0229(8) 0.0011(7) 0.0029(6) -0.0024(6)
C26 0.0222(8) 0.0234(8) 0.0273(9) 0.0041(7) 0.0031(6) -0.0014(7)
C27 0.0216(8) 0.0265(9) 0.0320(9) 0.0037(7) 0.0031(7) 0.0033(7)
C28 0.0239(8) 0.0250(9) 0.0301(9) 0.0000(7) 0.0070(7) 0.0037(7)
C29 0.0274(9) 0.0250(9) 0.0214(8) -0.0018(7) 0.0011(6) 0.0031(7)
C30 0.0249(8) 0.0256(9) 0.0342(10) -0.0061(8) -0.0009(7) 0.0003(7)
C31 0.0186(7) 0.0221(8) 0.0208(8) 0.0007(6) 0.0009(6) 0.0010(6)
C32 0.0213(8) 0.0220(8) 0.0252(9) 0.0019(6) 0.0027(6) 0.0014(6)
C33 0.0294(9) 0.0263(9) 0.0280(9) -0.0012(7) 0.0000(7) -0.0049(7)
O10 0.0468(9) 0.0299(7) 0.0299(7) 0.0008(6) 0.0079(6) -0.0057(6)
O11 0.0256(6) 0.0368(7) 0.0219(6) -0.0023(5) 0.0014(5) 0.0113(5)
O12 0.0278(6) 0.0444(8) 0.0150(6) -0.0039(6) 0.0029(5) -0.0083(6)
C34 0.0361(10) 0.0250(9) 0.0362(10) -0.0024(8) 0.0035(8) -0.0023(8)
C35 0.0244(8) 0.0288(9) 0.0208(8) -0.0059(7) 0.0008(7) 0.0017(7)
C36 0.0160(7) 0.0273(8) 0.0181(8) -0.0016(7) -0.0005(6) -0.0002(6)
C37 0.0226(8) 0.0328(9) 0.0176(8) 0.0007(7) 0.0007(6) -0.0017(7)
C38 0.0209(8) 0.0338(9) 0.0221(8) 0.0003(7) 0.0069(6) -0.0017(7)
C39 0.0207(8) 0.0326(9) 0.0261(9) -0.0007(7) 0.0048(7) -0.0062(7)
C40 0.0243(8) 0.0251(9) 0.0231(8) -0.0038(7) 0.0058(7) -0.0027(7)
C41 0.0268(9) 0.0291(9) 0.0286(9) 0.0068(8) 0.0055(7) 0.0016(7)
C42 0.0177(7) 0.0247(8) 0.0159(7) -0.0026(6) 0.0029(6) -0.0007(6)
C43 0.0187(8) 0.0349(9) 0.0145(8) 0.0000(7) 0.0015(6) -0.0015(7)
C44 0.0315(9) 0.0339(10) 0.0208(8) 0.0034(7) 0.0015(7) 0.0086(8)
O13 0.0258(6) 0.0265(7) 0.0237(6) -0.0022(5) 0.0053(5) 0.0003(5)

loop_
_atom_type_symbol
_atom_type_description
_atom_type_scat_dispersion_real
_atom_type_scat_dispersion_imag
_atom_type_scat_source
C C 0.0181 0.0091 'International Tables Vol C Tables 4.2.6.8 and 6.1.1.4'
H H 0.0000 0.0000 'International Tables Vol C Tables 4.2.6.8 and 6.1.1.4'
O O 0.0492 0.0322 'International Tables Vol C Tables 4.2.6.8 and 6.1.1.4'

loop_
_exptl_crystal_face_index_h
_exptl_crystal_face_index_k
_exptl_crystal_face_index_l
_exptl_crystal_face_perp_dist
0 -1 -13 0.0181
0 1 13 0.0181
-4 0 0 0.0711
4 0 0 0.0711
0 -11 1 0.0368
0 11 -1 0.0368

loop_
_geom_angle_atom_site_label_1
_geom_angle_atom_site_label_2
_geom_angle_atom_site_label_3
_geom_angle
_geom_angle_site_symmetry_1
_geom_angle_site_symmetry_3
_geom_angle_publ_flag
C11 O1 C1 106.95(14) . . ?
C11 O2 C2 101.70(13) . . ?
C10 O3 H3 110(2) . . ?
O1 C1 H1A 111.1 . . ?
O1 C1 H1B 111.1 . . ?
O1 C1 C2 103.42(15) . . ?
H1A C1 H1B 109.0 . . ?
C2 C1 H1A 111.1 . . ?
C2 C1 H1B 111.1 . . ?
O2 C2 C1 100.46(15) . . ?
O2 C2 H2 111.0 . . ?
O2 C2 C3 111.62(14) . . ?
C1 C2 H2 111.0 . . ?
C3 C2 C1 111.45(15) . . ?
C3 C2 H2 111.0 . . ?
C2 C3 H3A 107.2 . . ?
C2 C3 C4 117.22(15) . . ?
C2 C3 C9 114.35(14) . . ?
C4 C3 H3A 107.2 . . ?
C4 C3 C9 103.00(13) . . ?
C9 C3 H3A 107.2 . . ?
C3 C4 H4 115.7 . . ?
C5 C4 C3 108.83(14) . . ?
C5 C4 H4 115.7 . . ?
C5 C4 C8 100.20(15) . . ?
C8 C4 C3 98.51(14) . . ?
C8 C4 H4 115.7 . . ?
C4 C5 H5 126.1 . . ?
C6 C5 C4 107.79(16) . . ?
C6 C5 H5 126.1 . . ?
C5 C6 H6 126.2 . . ?
C5 C6 C7 107.56(16) . . ?
C7 C6 H6 126.2 . . ?
C6 C7 H7 116.0 . . ?
C6 C7 C8 99.84(15) . . ?
C6 C7 C9 106.27(14) . . ?
C8 C7 H7 116.0 . . ?
C8 C7 C9 100.52(14) . . ?
C9 C7 H7 116.0 . . ?
C4 C8 H8A 113.0 . . ?
C4 C8 H8B 113.0 . . ?
C7 C8 C4 93.72(13) . . ?
C7 C8 H8A 113.0 . . ?
C7 C8 H8B 113.0 . . ?
H8A C8 H8B 110.4 . . ?
C3 C9 C7 102.13(13) . . ?
C3 C9 H9 108.3 . . ?
C7 C9 H9 108.3 . . ?
C10 C9 C3 115.90(13) . . ?
C10 C9 C7 113.61(14) . . ?
C10 C9 H9 108.3 . . ?
O3 C10 C9 111.78(13) . . ?
O3 C10 H10 107.3 . . ?
O3 C10 C11 110.40(14) . . ?
C9 C10 H10 107.3 . . ?
C11 C10 C9 112.54(14) . . ?
C11 C10 H10 107.3 . . ?
O1 C11 C10 111.86(14) . . ?
O1 C11 H11 109.9 . . ?
O2 C11 O1 106.41(15) . . ?
O2 C11 C10 108.92(14) . . ?
O2 C11 H11 109.9 . . ?
C10 C11 H11 109.9 . . ?
C22 O4 C12 106.60(15) . . ?
C22 O5 C13 101.71(13) . . ?
C21 O6 H6A 110(2) . . ?
O4 C12 H12A 109.1(18) . . ?
O4 C12 H12B 112.1(19) . . ?
O4 C12 C13 103.59(16) . . ?
H12A C12 H12B 110(3) . . ?
C13 C12 H12A 112.1(18) . . ?
C13 C12 H12B 109.6(19) . . ?
O5 C13 C12 100.03(17) . . ?
O5 C13 H13 107.6(17) . . ?
O5 C13 C14 111.43(15) . . ?
C12 C13 H13 113.3(18) . . ?
C14 C13 C12 111.97(17) . . ?
C14 C13 H13 111.8(17) . . ?
C13 C14 H14 104.8(16) . . ?
C13 C14 C15 117.51(16) . . ?
C13 C14 C20 114.43(15) . . ?
C15 C14 H14 108.3(16) . . ?
C15 C14 C20 102.44(15) . . ?
C20 C14 H14 109.2(16) . . ?
C14 C15 H15 114.3(18) . . ?
C16 C15 C14 108.84(15) . . ?
C16 C15 H15 115.8(17) . . ?
C16 C15 C19 100.48(18) . . ?
C19 C15 C14 98.71(16) . . ?
C19 C15 H15 116.7(18) . . ?
C15 C16 H16 123.3(17) . . ?
C17 C16 C15 107.79(17) . . ?
C17 C16 H16 128.3(16) . . ?
C16 C17 H17 126.4(16) . . ?
C16 C17 C18 107.52(17) . . ?
C18 C17 H17 125.2(16) . . ?
C17 C18 H18 114.1(17) . . ?
C17 C18 C19 99.72(16) . . ?
C17 C18 C20 106.51(14) . . ?
C19 C18 H18 120.5(17) . . ?
C19 C18 C20 100.35(17) . . ?
C20 C18 H18 113.6(16) . . ?
C15 C19 C18 93.79(15) . . ?
C15 C19 H19A 112(2) . . ?
C15 C19 H19B 113(2) . . ?
C18 C19 H19A 113(2) . . ?
C18 C19 H19B 112.7(19) . . ?
H19A C19 H19B 111(3) . . ?
C14 C20 C18 102.37(14) . . ?
C14 C20 H20 110.7(15) . . ?
C18 C20 H20 109.5(15) . . ?
C21 C20 C14 115.81(14) . . ?
C21 C20 C18 113.42(15) . . ?
C21 C20 H20 105.1(14) . . ?
O6 C21 C20 111.14(13) . . ?
O6 C21 H21 107.2(14) . . ?
O6 C21 C22 110.73(14) . . ?
C20 C21 H21 109.4(14) . . ?
C22 C21 C20 112.76(14) . . ?
C22 C21 H21 105.3(15) . . ?
O4 C22 C21 110.87(14) . . ?
O4 C22 H22 108.7(16) . . ?
O5 C22 O4 106.74(15) . . ?
O5 C22 C21 109.29(14) . . ?
O5 C22 H22 109.9(15) . . ?
C21 C22 H22 111.2(16) . . ?
C33 O7 C23 106.91(16) . . ?
C33 O8 C24 101.88(14) . . ?
C32 O9 H9A 110(2) . . ?
O7 C23 H23A 109.4(19) . . ?
O7 C23 H23B 109.6(19) . . ?
O7 C23 C24 103.27(16) . . ?
H23A C23 H23B 109(3) . . ?
C24 C23 H23A 110.7(18) . . ?
C24 C23 H23B 114.1(19) . . ?
O8 C24 C23 100.31(16) . . ?
O8 C24 H24 107.5(17) . . ?
O8 C24 C25 111.62(15) . . ?
C23 C24 H24 113.1(17) . . ?
C25 C24 C23 111.61(17) . . ?
C25 C24 H24 112.1(17) . . ?
C24 C25 H25 103.6(15) . . ?
C24 C25 C26 118.92(16) . . ?
C24 C25 C31 114.09(15) . . ?
C26 C25 H25 107.6(16) . . ?
C26 C25 C31 102.81(14) . . ?
C31 C25 H25 109.5(16) . . ?
C25 C26 H26 115.2(16) . . ?
C27 C26 C25 109.36(15) . . ?
C27 C26 H26 116.1(16) . . ?
C27 C26 C30 99.43(14) . . ?
C30 C26 C25 98.31(14) . . ?
C30 C26 H26 116.1(16) . . ?
C26 C27 H27 125.4(16) . . ?
C28 C27 C26 108.06(16) . . ?
C28 C27 H27 126.5(17) . . ?
C27 C28 H28 129.6(17) . . ?
C27 C28 C29 107.38(16) . . ?
C29 C28 H28 122.5(17) . . ?
C28 C29 H29 114.0(16) . . ?
C28 C29 C30 99.38(15) . . ?
C28 C29 C31 105.62(15) . . ?
C30 C29 H29 120.8(16) . . ?
C30 C29 C31 101.75(15) . . ?
C31 C29 H29 113.3(16) . . ?
C26 C30 H30A 112.4(16) . . ?
C26 C30 H30B 112.8(17) . . ?
C29 C30 C26 93.88(14) . . ?
C29 C30 H30A 113.8(17) . . ?
C29 C30 H30B 112.6(17) . . ?
H30A C30 H30B 110(2) . . ?
C25 C31 C29 101.96(14) . . ?
C25 C31 H31 108.4(15) . . ?
C29 C31 H31 110.3(15) . . ?
C32 C31 C25 115.09(14) . . ?
C32 C31 C29 113.23(14) . . ?
C32 C31 H31 107.7(16) . . ?
O9 C32 C31 109.47(15) . . ?
O9 C32 H32 107.4(15) . . ?
O9 C32 C33 111.06(15) . . ?
C31 C32 H32 108.8(15) . . ?
C33 C32 C31 112.41(15) . . ?
C33 C32 H32 107.6(15) . . ?
O7 C33 C32 111.91(15) . . ?
O7 C33 H33 110.1(17) . . ?
O8 C33 O7 106.33(16) . . ?
O8 C33 C32 108.12(15) . . ?
O8 C33 H33 109.6(17) . . ?
C32 C33 H33 110.7(16) . . ?
C44 O10 C34 107.05(15) . . ?
C44 O11 C35 102.04(14) . . ?
C43 O12 H12 110(2) . . ?
O10 C34 H34A 111.7(18) . . ?
O10 C34 H34B 112.4(18) . . ?
O10 C34 C35 103.65(16) . . ?
H34A C34 H34B 109(3) . . ?
C35 C34 H34A 110.7(18) . . ?
C35 C34 H34B 109.0(18) . . ?
O11 C35 C34 100.56(15) . . ?
O11 C35 H35 107.6(16) . . ?
O11 C35 C36 111.09(15) . . ?
C34 C35 H35 113.6(17) . . ?
C36 C35 C34 111.58(15) . . ?
C36 C35 H35 111.8(17) . . ?
C35 C36 H36 107.3(16) . . ?
C35 C36 C37 118.17(15) . . ?
C35 C36 C42 114.09(14) . . ?
C37 C36 H36 105.7(15) . . ?
C42 C36 H36 108.4(15) . . ?
C42 C36 C37 102.67(14) . . ?
C36 C37 H37 115.1(16) . . ?
C38 C37 C36 108.49(14) . . ?
C38 C37 H37 115.3(16) . . ?
C38 C37 C41 100.13(15) . . ?
C41 C37 C36 98.90(14) . . ?
C41 C37 H37 116.8(16) . . ?
C37 C38 H38 122.6(17) . . ?
C39 C38 C37 107.70(16) . . ?
C39 C38 H38 129.4(17) . . ?
C38 C39 H39 128.9(16) . . ?
C38 C39 C40 107.50(16) . . ?
C40 C39 H39 123.2(15) . . ?
C39 C40 H40 116.6(16) . . ?
C39 C40 C41 99.56(14) . . ?
C39 C40 C42 106.01(15) . . ?
C41 C40 H40 117.5(15) . . ?
C41 C40 C42 101.26(14) . . ?
C42 C40 H40 113.8(15) . . ?
C37 C41 H41A 112.0(17) . . ?
C37 C41 H41B 114.3(17) . . ?
C40 C41 C37 93.73(14) . . ?
C40 C41 H41A 113.5(16) . . ?
C40 C41 H41B 111.4(17) . . ?
H41A C41 H41B 111(2) . . ?
C36 C42 C40 102.28(13) . . ?
C36 C42 H42 110.1(14) . . ?
C40 C42 H42 109.4(15) . . ?
C43 C42 C36 115.80(14) . . ?
C43 C42 C40 113.25(14) . . ?
C43 C42 H42 106.0(14) . . ?
O12 C43 C42 110.69(14) . . ?
O12 C43 H43 109.2(15) . . ?
O12 C43 C44 108.44(15) . . ?
C42 C43 H43 110.6(15) . . ?
C44 C43 C42 112.96(14) . . ?
C44 C43 H43 104.7(15) . . ?
O10 C44 C43 111.53(16) . . ?
O10 C44 H44 111.2(17) . . ?
O11 C44 O10 106.30(16) . . ?
O11 C44 C43 109.33(16) . . ?
O11 C44 H44 108.2(17) . . ?
C43 C44 H44 110.2(17) . . ?
H13A O13 H13B 106(3) . . ?

loop_
_geom_bond_atom_site_label_1
_geom_bond_atom_site_label_2
_geom_bond_distance
_geom_bond_site_symmetry_2
_geom_bond_publ_flag
O1 C1 1.434(3) . ?
O1 C11 1.422(2) . ?
O2 C2 1.445(2) . ?
O2 C11 1.418(2) . ?
O3 H3 0.89(4) . ?
O3 C10 1.425(2) . ?
C1 H1A 0.9700 . ?
C1 H1B 0.9700 . ?
C1 C2 1.523(3) . ?
C2 H2 0.9800 . ?
C2 C3 1.519(2) . ?
C3 H3A 0.9800 . ?
C3 C4 1.558(2) . ?
C3 C9 1.565(2) . ?
C4 H4 0.9800 . ?
C4 C5 1.518(2) . ?
C4 C8 1.544(3) . ?
C5 H5 0.9300 . ?
C5 C6 1.329(3) . ?
C6 H6 0.9300 . ?
C6 C7 1.519(2) . ?
C7 H7 0.9800 . ?
C7 C8 1.542(3) . ?
C7 C9 1.576(2) . ?
C8 H8A 0.9700 . ?
C8 H8B 0.9700 . ?
C9 H9 0.9800 . ?
C9 C10 1.542(2) . ?
C10 H10 0.9800 . ?
C10 C11 1.528(2) . ?
C11 H11 0.9800 . ?
O4 C12 1.432(3) . ?
O4 C22 1.429(2) . ?
O5 C13 1.447(2) . ?
O5 C22 1.418(2) . ?
O6 H6A 0.88(3) . ?
O6 C21 1.424(2) . ?
C12 H12A 0.99(3) . ?
C12 H12B 0.97(3) . ?
C12 C13 1.530(3) . ?
C13 H13 0.96(3) . ?
C13 C14 1.518(3) . ?
C14 H14 0.96(3) . ?
C14 C15 1.564(3) . ?
C14 C20 1.568(2) . ?
C15 H15 0.98(3) . ?
C15 C16 1.511(3) . ?
C15 C19 1.535(4) . ?
C16 H16 0.97(3) . ?
C16 C17 1.325(3) . ?
C17 H17 0.95(3) . ?
C17 C18 1.519(2) . ?
C18 H18 0.97(3) . ?
C18 C19 1.540(3) . ?
C18 C20 1.570(2) . ?
C19 H19A 0.97(3) . ?
C19 H19B 0.96(3) . ?
C20 H20 0.97(3) . ?
C20 C21 1.541(2) . ?
C21 H21 0.98(3) . ?
C21 C22 1.521(2) . ?
C22 H22 0.96(3) . ?
O7 C23 1.435(3) . ?
O7 C33 1.431(2) . ?
O8 C24 1.445(2) . ?
O8 C33 1.420(2) . ?
O9 H9A 0.81(3) . ?
O9 C32 1.427(2) . ?
C23 H23A 1.00(3) . ?
C23 H23B 0.97(3) . ?
C23 C24 1.529(3) . ?
C24 H24 0.94(3) . ?
C24 C25 1.517(3) . ?
C25 H25 0.94(3) . ?
C25 C26 1.563(3) . ?
C25 C31 1.572(2) . ?
C26 H26 0.96(3) . ?
C26 C27 1.519(2) . ?
C26 C30 1.547(3) . ?
C27 H27 0.96(3) . ?
C27 C28 1.331(3) . ?
C28 H28 0.95(3) . ?
C28 C29 1.515(3) . ?
C29 H29 0.97(3) . ?
C29 C30 1.539(3) . ?
C29 C31 1.575(2) . ?
C30 H30A 0.97(3) . ?
C30 H30B 0.96(3) . ?
C31 H31 0.94(3) . ?
C31 C32 1.536(2) . ?
C32 H32 0.98(3) . ?
C32 C33 1.523(3) . ?
C33 H33 0.97(3) . ?
O10 C34 1.431(3) . ?
O10 C44 1.426(3) . ?
O11 C35 1.445(2) . ?
O11 C44 1.415(2) . ?
O12 H12 0.83(4) . ?
O12 C43 1.426(2) . ?
C34 H34A 0.98(3) . ?
C34 H34B 0.98(3) . ?
C34 C35 1.533(3) . ?
C35 H35 0.95(3) . ?
C35 C36 1.518(3) . ?
C36 H36 0.97(3) . ?
C36 C37 1.569(2) . ?
C36 C42 1.568(2) . ?
C37 H37 0.97(3) . ?
C37 C38 1.515(2) . ?
C37 C41 1.543(3) . ?
C38 H38 0.92(3) . ?
C38 C39 1.333(3) . ?
C39 H39 0.98(3) . ?
C39 C40 1.520(2) . ?
C40 H40 0.97(3) . ?
C40 C41 1.542(3) . ?
C40 C42 1.570(2) . ?
C41 H41A 0.97(3) . ?
C41 H41B 0.95(3) . ?
C42 H42 0.98(3) . ?
C42 C43 1.542(2) . ?
C43 H43 0.97(3) . ?
C43 C44 1.520(3) . ?
C44 H44 0.98(3) . ?
O13 H13A 0.85(3) . ?
O13 H13B 0.91(4) . ?

loop_
_exptl_oxdiff_crystal_face_indexfrac_h
_exptl_oxdiff_crystal_face_indexfrac_k
_exptl_oxdiff_crystal_face_indexfrac_l
_exptl_oxdiff_crystal_face_x
_exptl_oxdiff_crystal_face_y
_exptl_oxdiff_crystal_face_z
-0.0519 -1.0748 -12.8806 0.2091 0.3384 -0.9175
0.0519 1.0748 12.8806 -0.2091 -0.3384 0.9175
-3.8332 -0.1835 -0.0263 0.4873 0.7983 0.3539
3.8332 0.1835 0.0263 -0.4873 -0.7983 -0.3539
0.0641 -10.5418 1.2151 -0.8531 0.5217 -0.0090
-0.0641 10.5418 -1.2151 0.8531 -0.5217 0.0090
